data_7236565
loop_
_publ_author_name
'Huang, Jiahong'
'He, Yonghe'
'Yao, Ming-Shui'
'He, Jun'
'Xu, Gang'
'Zeller, Matthias'
'Xu, Zhengtao'

_publ_section_title
;
 A semiconducting gyroidal metal-sulfur framework for chemiresistive
 sensing
;
_journal_issue 31
_journal_name_full 'Journal of Materials Chemistry A'
_journal_page_first 16139
_journal_paper_doi 10.1039/C7TA02069D
_journal_volume 5
_journal_year 2017
_chemical_formula_moiety '2(C18 H6.50 O Pb3 S6), 6(H2 O)'
_chemical_formula_sum 'C36 H25 O8 Pb6 S12'
_chemical_formula_weight 2213.48
_space_group_crystal_system cubic
_space_group_IT_number 205
_space_group_name_Hall '-P 2ac 2ab 3'
_space_group_name_H-M_alt 'P a -3'
_atom_sites_solution_hydrogens mixed
_atom_sites_solution_primary iterative
_atom_sites_solution_secondary difmap
_audit_creation_method SHELXL-2014/7
_audit_update_record
;
2016-09-24 deposited with the CCDC.
2017-04-21 downloaded from the CCDC.
;
_cell_angle_alpha 90
_cell_angle_beta 90
_cell_angle_gamma 90
_cell_formula_units_Z 4
_cell_length_a 19.88410(10)
_cell_length_b 19.88410(10)
_cell_length_c 19.88410(10)
_cell_measurement_reflns_used 8768
_cell_measurement_temperature 293(2)
_cell_measurement_theta_max 73.7360
_cell_measurement_theta_min 3.1180
_cell_volume 7861.72(7)
_computing_cell_refinement
;
CrysAlisPro, Agilent Technologies,
Version 1.171.37.34 (release 22-05-2014 CrysAlis171 .NET)
(compiled May 22 2014,16:03:01)
;
_computing_data_collection
;
CrysAlisPro, Agilent Technologies,
Version 1.171.37.34 (release 22-05-2014 CrysAlis171 .NET)
(compiled May 22 2014,16:03:01)
;
_computing_data_reduction
;
CrysAlisPro, Agilent Technologies,
Version 1.171.37.34 (release 22-05-2014 CrysAlis171 .NET)
(compiled May 22 2014,16:03:01)
;
_computing_structure_refinement
;  
SHELXL-2014/7 (Sheldrick, 2014), 
SHELXLE Rev714 (H\"ubschle et al., 2011)
;
_computing_structure_solution
;
Superflip (Palatinus & Chapuis, 2007;Palatinus & van der Lee, 2008;
Palatinus et al., 2012)
;
_diffrn_ambient_temperature 293(2)
_diffrn_detector 'CCD plate'
_diffrn_detector_area_resol_mean 10.5148
_diffrn_detector_type Atlas
_diffrn_measured_fraction_theta_full 1.000
_diffrn_measured_fraction_theta_max 0.997
_diffrn_measurement_details
;
#__ type_ start__ end____ width___ exp.time_
  1 omega  -74.00   35.00   1.0000    7.5000
omega____ theta____ kappa____ phi______ frames
    -      -41.3249   77.0000  -90.0000 109

#__ type_ start__ end____ width___ exp.time_
  2 omega  -74.00   35.00   1.0000    7.5000
omega____ theta____ kappa____ phi______ frames
    -      -41.3249   77.0000  120.0000 109

#__ type_ start__ end____ width___ exp.time_
  3 omega   88.00  144.00   1.0000   22.5000
omega____ theta____ kappa____ phi______ frames
    -      106.3615   77.0000  150.0000 56

#__ type_ start__ end____ width___ exp.time_
  4 omega   86.00  165.00   1.0000   22.5000
omega____ theta____ kappa____ phi______ frames
    -      106.3615   77.0000   60.0000 79

#__ type_ start__ end____ width___ exp.time_
  5 omega   85.00  178.00   1.0000   22.5000
omega____ theta____ kappa____ phi______ frames
    -      106.3615   77.0000 -180.0000 93

#__ type_ start__ end____ width___ exp.time_
  6 omega  117.00  162.00   1.0000   22.5000
omega____ theta____ kappa____ phi______ frames
    -      106.3615   77.0000   30.0000 45

;
_diffrn_measurement_device 'four-circle diffractometer'
_diffrn_measurement_device_type 'SuperNova, Dual, Cu at zero, Atlas'
_diffrn_measurement_method '\w scans'
_diffrn_orient_matrix_UB_11 -0.0040270000
_diffrn_orient_matrix_UB_12 -0.0735413000
_diffrn_orient_matrix_UB_13 -0.0243508000
_diffrn_orient_matrix_UB_21 -0.0412012000
_diffrn_orient_matrix_UB_22 -0.0186893000
_diffrn_orient_matrix_UB_23 0.0628666000
_diffrn_orient_matrix_UB_31 -0.0654492000
_diffrn_orient_matrix_UB_32 0.0162041000
_diffrn_orient_matrix_UB_33 -0.0380189000
_diffrn_radiation_type CuK\a
_diffrn_radiation_wavelength 1.54178
_diffrn_reflns_av_R_equivalents 0.0879
_diffrn_reflns_av_unetI/netI 0.0370
_diffrn_reflns_Laue_measured_fraction_full 1.000
_diffrn_reflns_Laue_measured_fraction_max 0.997
_diffrn_reflns_limit_h_max 21
_diffrn_reflns_limit_h_min -24
_diffrn_reflns_limit_k_max 23
_diffrn_reflns_limit_k_min -21
_diffrn_reflns_limit_l_max 24
_diffrn_reflns_limit_l_min -16
_diffrn_reflns_number 21276
_diffrn_reflns_point_group_measured_fraction_full 1.000
_diffrn_reflns_point_group_measured_fraction_max 0.997
_diffrn_reflns_theta_full 67.679
_diffrn_reflns_theta_max 73.715
_diffrn_reflns_theta_min 3.850
_diffrn_source 'sealed X-ray tube'
_diffrn_source_type 'SuperNova (Cu) X-ray Source'
_exptl_absorpt_coefficient_mu 27.685
_exptl_absorpt_correction_T_max 1.00000
_exptl_absorpt_correction_T_min 0.21263
_exptl_absorpt_correction_type multi-scan
_exptl_absorpt_process_details
;
CrysAlisPro, Agilent Technologies,
Version 1.171.37.34 (release 22-05-2014 CrysAlis171 .NET)
(compiled May 22 2014,16:03:01)
Empirical absorption correction using spherical harmonics,
 implemented in SCALE3 ABSPACK scaling algorithm.
;
_exptl_crystal_colour orange
_exptl_crystal_density_diffrn 1.870
_exptl_crystal_description octahedron
_exptl_crystal_F_000 3956
_exptl_crystal_size_max 0.235
_exptl_crystal_size_mid 0.162
_exptl_crystal_size_min 0.157
_refine_diff_density_max 2.603
_refine_diff_density_min -1.609
_refine_diff_density_rms 0.294
_refine_ls_extinction_method none
_refine_ls_goodness_of_fit_ref 1.087
_refine_ls_hydrogen_treatment mixed
_refine_ls_matrix_type full
_refine_ls_number_parameters 100
_refine_ls_number_reflns 2650
_refine_ls_number_restraints 16
_refine_ls_restrained_S_all 1.085
_refine_ls_R_factor_all 0.0699
_refine_ls_R_factor_gt 0.0574
_refine_ls_shift/su_max 0.001
_refine_ls_shift/su_mean 0.000
_refine_ls_structure_factor_coef Fsqd
_refine_ls_weighting_details 'w=1/[\s^2^(Fo^2^)+(0.0655P)^2^+251.8441P] where P=(Fo^2^+2Fc^2^)/3'
_refine_ls_weighting_scheme calc
_refine_ls_wR_factor_gt 0.1424
_refine_ls_wR_factor_ref 0.1535
_reflns_Friedel_coverage 0.000
_reflns_number_gt 2235
_reflns_number_total 2650
_reflns_threshold_expression 'I > 2\s(I)'
_cod_data_source_file c7ta02069d2.cif
_cod_data_source_block ggc
_cod_original_cell_volume 7861.72(12)
_cod_database_code 7236565
_shelx_shelxl_version_number 2014/7
_shelx_space_group_comment
;
The symmetry employed for this shelxl refinement is uniquely defined
by the following loop, which should always be used as a source of
symmetry information in preference to the above space-group names.
They are only intended as comments.
;
_cell_oxdiff_length_a 19.8930(6)
_cell_oxdiff_length_b 19.8552(7)
_cell_oxdiff_length_c 19.9042(6)
_cell_oxdiff_angle_alpha 89.998(3)
_cell_oxdiff_angle_beta 89.964(2)
_cell_oxdiff_angle_gamma 90.054(3)
_cell_oxdiff_volume 7861.7(4)
_cell_oxdiff_measurement_reflns_used 8768

loop_
_space_group_symop_operation_xyz
'x, y, z'
'-x+1/2, -y, z+1/2'
'-x, y+1/2, -z+1/2'
'x+1/2, -y+1/2, -z'
'z, x, y'
'z+1/2, -x+1/2, -y'
'-z+1/2, -x, y+1/2'
'-z, x+1/2, -y+1/2'
'y, z, x'
'-y, z+1/2, -x+1/2'
'y+1/2, -z+1/2, -x'
'-y+1/2, -z, x+1/2'
'-x, -y, -z'
'x-1/2, y, -z-1/2'
'x, -y-1/2, z-1/2'
'-x-1/2, y-1/2, z'
'-z, -x, -y'
'-z-1/2, x-1/2, y'
'z-1/2, x, -y-1/2'
'z, -x-1/2, y-1/2'
'-y, -z, -x'
'y, -z-1/2, x-1/2'
'-y-1/2, z-1/2, x'
'y-1/2, z, -x-1/2'

loop_
_atom_site_label
_atom_site_type_symbol
_atom_site_fract_x
_atom_site_fract_y
_atom_site_fract_z
_atom_site_U_iso_or_equiv
_atom_site_adp_type
_atom_site_occupancy
_atom_site_site_symmetry_order
_atom_site_calc_flag
_atom_site_refinement_flags_posn
_atom_site_refinement_flags_adp
_atom_site_refinement_flags_occupancy
_atom_site_disorder_assembly
_atom_site_disorder_group
C1 C 0.2426(6) 0.4888(6) 0.4638(6) 0.027(3) Uani 1 1 d . U . . .
O1 O 0.0386(4) 0.4614(4) 0.5386(4) 0.020(3) Uani 1 3 d S T P . .
H1 H 0.0101 0.4899 0.5101 0.023 Uiso 0.1667 1 calc R U P A -1
C2 C 0.2529(5) 0.4358(5) 0.5143(6) 0.019(2) Uani 1 1 d . U . . .
C3 C 0.3054(5) 0.3891(5) 0.5066(6) 0.019(2) Uani 1 1 d . . . . .
H3 H 0.3098 0.3546 0.5379 0.022 Uiso 1 1 calc R U . . .
C4 C 0.3510(6) 0.3932(6) 0.4534(6) 0.021(2) Uani 1 1 d . . . . .
C5 C 0.3444(6) 0.4465(6) 0.4044(6) 0.022(2) Uani 1 1 d . . . . .
C6 C 0.2899(5) 0.4901(6) 0.4129(6) 0.021(2) Uani 1 1 d . . . . .
H6 H 0.2850 0.5237 0.3807 0.025 Uiso 1 1 calc R U . . .
S1 S 0.17717(15) 0.54536(16) 0.46836(17) 0.0316(7) Uani 1 1 d . . . . .
S2 S 0.20008(14) 0.42427(15) 0.58459(15) 0.0244(6) Uani 1 1 d . . . . .
Pb1 Pb 0.11701(2) 0.52937(2) 0.58982(2) 0.02477(19) Uani 1 1 d . . . . .
O2 O 0.2428(9) 0.2994(8) 0.3468(8) 0.087(5) Uani 1 1 d D . . . .
H2B H 0.215(10) 0.268(8) 0.344(14) 0.131 Uiso 1 1 d D U . . .
H2A H 0.235(5) 0.326(9) 0.314(7) 0.131 Uiso 1 1 d D U . . .

loop_
_atom_site_aniso_label
_atom_site_aniso_U_11
_atom_site_aniso_U_22
_atom_site_aniso_U_33
_atom_site_aniso_U_23
_atom_site_aniso_U_13
_atom_site_aniso_U_12
C1 0.019(4) 0.029(4) 0.034(4) -0.003(4) 0.005(4) -0.004(3)
O1 0.020(3) 0.020(3) 0.020(3) -0.001(3) 0.001(3) -0.001(3)
C2 0.016(4) 0.017(4) 0.024(4) 0.001(3) 0.000(3) -0.003(3)
C3 0.022(5) 0.013(5) 0.021(5) 0.008(4) 0.005(4) 0.000(4)
C4 0.017(5) 0.028(6) 0.019(5) 0.004(5) 0.008(4) 0.007(5)
C5 0.021(6) 0.028(6) 0.018(5) 0.003(5) 0.003(4) 0.006(5)
C6 0.006(5) 0.025(6) 0.032(6) 0.012(5) 0.007(4) 0.007(4)
S1 0.0221(14) 0.0316(16) 0.0411(17) 0.0142(13) 0.0100(13) 0.0120(12)
S2 0.0163(12) 0.0277(14) 0.0293(15) 0.0057(11) 0.0108(11) 0.0010(11)
Pb1 0.0255(3) 0.0220(3) 0.0268(3) -0.00497(18) 0.00185(18) 0.00043(18)
O2 0.111(12) 0.074(9) 0.077(9) -0.037(8) -0.064(9) 0.012(9)

loop_
_atom_type_symbol
_atom_type_description
_atom_type_scat_dispersion_real
_atom_type_scat_dispersion_imag
_atom_type_scat_source
C C 0.0181 0.0091 'International Tables Vol C Tables 4.2.6.8 and 6.1.1.4'
H H 0.0000 0.0000 'International Tables Vol C Tables 4.2.6.8 and 6.1.1.4'
O O 0.0492 0.0322 'International Tables Vol C Tables 4.2.6.8 and 6.1.1.4'
S S 0.3331 0.5567 'International Tables Vol C Tables 4.2.6.8 and 6.1.1.4'
Pb Pb -4.0753 8.5060 'International Tables Vol C Tables 4.2.6.8 and 6.1.1.4'

loop_
_geom_angle_atom_site_label_1
_geom_angle_atom_site_label_2
_geom_angle_atom_site_label_3
_geom_angle
_geom_angle_site_symmetry_1
_geom_angle_site_symmetry_3
C6 C1 C2 114.7(11) . .
C6 C1 S1 122.8(10) . .
C2 C1 S1 122.5(9) . .
Pb1 O1 Pb1 111.0(3) . 6_456
Pb1 O1 Pb1 111.0(3) . 12_565
Pb1 O1 Pb1 111.0(3) 6_456 12_565
Pb1 O1 H1 107.9 . .
Pb1 O1 H1 107.9 6_456 .
Pb1 O1 H1 107.9 12_565 .
C3 C2 C1 120.2(10) . .
C3 C2 S2 116.3(8) . .
C1 C2 S2 123.5(9) . .
C4 C3 C2 121.8(10) . .
C4 C3 H3 119.1 . .
C2 C3 H3 119.1 . .
C3 C4 C5 120.8(10) . 5
C3 C4 C5 119.7(10) . .
C5 C4 C5 119.5(11) 5 .
C6 C5 C4 123.3(10) . 9
C6 C5 C4 116.3(10) . .
C4 C5 C4 120.4(11) 9 .
C1 C6 C5 127.2(11) . .
C1 C6 H6 116.4 . .
C5 C6 H6 116.4 . .
C1 S1 Pb1 107.7(4) . .
C2 S2 Pb1 107.4(4) . .
O1 Pb1 S2 86.7(3) . .
O1 Pb1 S1 88.48(13) . .
S2 Pb1 S1 77.53(9) . .
H2B O2 H2A 107(3) . .

loop_
_geom_bond_atom_site_label_1
_geom_bond_atom_site_label_2
_geom_bond_distance
_geom_bond_site_symmetry_2
C1 C6 1.381(16) .
C1 C2 1.471(16) .
C1 S1 1.722(13) .
O1 Pb1 2.301(4) .
O1 Pb1 2.301(4) 6_456
O1 Pb1 2.301(4) 12_565
O1 H1 0.9800 .
C2 C3 1.404(15) .
C2 S2 1.763(11) .
C3 C4 1.396(15) .
C3 H3 0.9300 .
C4 C5 1.445(15) 5
C4 C5 1.445(15) .
C5 C6 1.399(15) .
C5 C4 1.445(15) 9
C6 H6 0.9300 .
S1 Pb1 2.714(3) .
S2 Pb1 2.666(3) .
O2 H2B 0.85(2) .
O2 H2A 0.85(2) .

loop_
_geom_torsion_atom_site_label_1
_geom_torsion_atom_site_label_2
_geom_torsion_atom_site_label_3
_geom_torsion_atom_site_label_4
_geom_torsion
_geom_torsion_site_symmetry_1
_geom_torsion_site_symmetry_4
C6 C1 C2 C3 -3.5(16) . .
S1 C1 C2 C3 177.2(9) . .
C6 C1 C2 S2 179.3(9) . .
S1 C1 C2 S2 -0.1(15) . .
C1 C2 C3 C4 3.2(17) . .
S2 C2 C3 C4 -179.4(9) . .
C2 C3 C4 C5 -179.8(11) . 5
C2 C3 C4 C5 -0.3(18) . .
C3 C4 C5 C6 -2.1(17) . .
C5 C4 C5 C6 177.5(8) 5 .
C3 C4 C5 C4 176.9(8) . 9
C5 C4 C5 C4 -4(2) 5 9
C2 C1 C6 C5 1.1(18) . .
S1 C1 C6 C5 -179.6(10) . .
C4 C5 C6 C1 -177.3(12) 9 .
C4 C5 C6 C1 1.6(19) . .
C6 C1 S1 Pb1 -170.2(9) . .
C2 C1 S1 Pb1 9.1(11) . .
C3 C2 S2 Pb1 173.5(8) . .
C1 C2 S2 Pb1 -9.1(10) . .
